data_4081104
loop_
_publ_author_name
'Gloaguen, Yann'
'Jongens, Lianne M.'
'Reek, Joost N. H.'
'Lutz, Martin'
'de Bruin, Bas'
'van der Vlugt, Jarl Ivar'

_publ_section_title
;
 Reductive Elimination at an Ortho-Metalated Iridium(III) Hydride Bearing
 a Tripodal Tetraphosphorus Ligand
;
_journal_issue 15
_journal_name_full Organometallics
_journal_page_first 4284
_journal_paper_doi 10.1021/om400451y
_journal_volume 32
_journal_year 2013
_chemical_formula_moiety 'C57 H48 P4, C7 H8'
_chemical_formula_sum 'C64 H56 P4'
_chemical_formula_weight 948.97
_chemical_name_systematic
; 
 ? 
;
_space_group_IT_number 2
_symmetry_cell_setting triclinic
_symmetry_space_group_name_Hall '-P 1'
_symmetry_space_group_name_H-M 'P -1'
_atom_sites_solution_hydrogens geom
_atom_sites_solution_primary direct
_atom_sites_solution_secondary difmap
_audit_creation_method SHELXL-97
_cell_angle_alpha 102.5504(10)
_cell_angle_beta 105.3070(10)
_cell_angle_gamma 98.8375(11)
_cell_formula_units_Z 2
_cell_length_a 11.3975(3)
_cell_length_b 12.4827(3)
_cell_length_c 19.9754(5)
_cell_measurement_reflns_used 9272
_cell_measurement_temperature 150(2)
_cell_measurement_theta_max 27.52
_cell_measurement_theta_min 2.20
_cell_volume 2607.56(12)
_computing_cell_refinement 'SAINT V7.68A'
_computing_data_collection Apex2
_computing_data_reduction 'SAINT V7.68A, SADABS-2008/1'
_computing_structure_refinement 'SHELXL-97 (Sheldrick, 2008)'
_computing_structure_solution 'SIR-97 (Altomare et al., 1997)'
_diffrn_ambient_temperature 150(2)
_diffrn_measured_fraction_theta_full 0.999
_diffrn_measured_fraction_theta_max 0.999
_diffrn_measurement_device_type 'Bruker Kappa ApexII'
_diffrn_measurement_method '\f and \w scans'
_diffrn_radiation_monochromator graphite
_diffrn_radiation_source 'fine-focus sealed tube'
_diffrn_radiation_type MoK\a
_diffrn_radiation_wavelength 0.71073
_diffrn_reflns_av_R_equivalents 0.0221
_diffrn_reflns_av_sigmaI/netI 0.0180
_diffrn_reflns_limit_h_max 13
_diffrn_reflns_limit_h_min -13
_diffrn_reflns_limit_k_max 15
_diffrn_reflns_limit_k_min -15
_diffrn_reflns_limit_l_max 24
_diffrn_reflns_limit_l_min -24
_diffrn_reflns_number 44492
_diffrn_reflns_theta_full 25.50
_diffrn_reflns_theta_max 25.50
_diffrn_reflns_theta_min 1.71
_exptl_absorpt_coefficient_mu 0.185
_exptl_absorpt_correction_T_max 0.7456
_exptl_absorpt_correction_T_min 0.7053
_exptl_absorpt_correction_type multi-scan
_exptl_absorpt_process_details SADABS-2008/1
_exptl_crystal_colour colourless
_exptl_crystal_density_diffrn 1.209
_exptl_crystal_density_method 'not measured'
_exptl_crystal_description plate
_exptl_crystal_F_000 1000
_exptl_crystal_size_max 0.40
_exptl_crystal_size_mid 0.34
_exptl_crystal_size_min 0.12
_refine_diff_density_max 0.645
_refine_diff_density_min -0.309
_refine_diff_density_rms 0.043
_refine_ls_extinction_method none
_refine_ls_goodness_of_fit_ref 1.031
_refine_ls_hydrogen_treatment constr
_refine_ls_matrix_type full
_refine_ls_number_parameters 614
_refine_ls_number_reflns 9710
_refine_ls_number_restraints 0
_refine_ls_restrained_S_all 1.031
_refine_ls_R_factor_all 0.0500
_refine_ls_R_factor_gt 0.0392
_refine_ls_shift/su_max 0.009
_refine_ls_shift/su_mean 0.000
_refine_ls_structure_factor_coef Fsqd
_refine_ls_weighting_details 'calc w=1/[\s^2^(Fo^2^)+(0.0575P)^2^+1.2786P] where P=(Fo^2^+2Fc^2^)/3'
_refine_ls_weighting_scheme calc
_refine_ls_wR_factor_gt 0.1039
_refine_ls_wR_factor_ref 0.1128
_reflns_number_gt 8131
_reflns_number_total 9710
_reflns_threshold_expression I>2\s(I)
_cod_data_source_file om400451y_si_001.cif
_cod_data_source_block l0178a
_cod_original_cell_volume 2607.55(11)
_cod_database_code 4081104

loop_
_symmetry_equiv_pos_as_xyz
'x, y, z'
'-x, -y, -z'

loop_
_atom_site_label
_atom_site_type_symbol
_atom_site_fract_x
_atom_site_fract_y
_atom_site_fract_z
_atom_site_U_iso_or_equiv
_atom_site_adp_type
_atom_site_occupancy
_atom_site_symmetry_multiplicity
_atom_site_calc_flag
_atom_site_refinement_flags
P1 P 0.37400(4) 0.05354(4) 0.31919(2) 0.02739(11) Uani 1 1 d .
P2 P 0.41757(6) 0.31286(4) 0.27534(3) 0.04253(14) Uani 1 1 d .
P3 P 0.08051(4) -0.05223(4) 0.18853(2) 0.03494(12) Uani 1 1 d .
P4 P 0.27501(4) 0.13671(4) 0.46718(2) 0.02943(11) Uani 1 1 d .
C1 C 0.49176(16) 0.08632(16) 0.27330(10) 0.0324(4) Uani 1 1 d .
H1A H 0.5534 0.1568 0.3026 0.039 Uiso 1 1 calc R
H1B H 0.5368 0.0248 0.2676 0.039 Uiso 1 1 calc R
C2 C 0.42647(16) 0.09934(15) 0.20041(9) 0.0318(4) Uani 1 1 d .
C3 C 0.40404(18) 0.01206(16) 0.13882(10) 0.0384(4) Uani 1 1 d .
H3 H 0.4346 -0.0536 0.1430 0.046 Uiso 1 1 calc R
C4 C 0.3382(2) 0.01897(18) 0.07165(11) 0.0448(5) Uani 1 1 d .
H4 H 0.3243 -0.0413 0.0301 0.054 Uiso 1 1 calc R
C5 C 0.2925(2) 0.11380(19) 0.06517(10) 0.0465(5) Uani 1 1 d .
H5 H 0.2455 0.1181 0.0193 0.056 Uiso 1 1 calc R
C6 C 0.3154(2) 0.20220(17) 0.12542(10) 0.0411(4) Uani 1 1 d .
H6 H 0.2849 0.2677 0.1204 0.049 Uiso 1 1 calc R
C7 C 0.38245(17) 0.19697(15) 0.19356(9) 0.0338(4) Uani 1 1 d .
C8 C 0.5675(2) 0.39221(17) 0.27589(12) 0.0500(5) Uani 1 1 d .
C9 C 0.6487(3) 0.4597(2) 0.34213(15) 0.0686(8) Uani 1 1 d .
H9 H 0.6255 0.4636 0.3848 0.082 Uiso 1 1 calc R
C10 C 0.7641(3) 0.5215(2) 0.3456(2) 0.0958(13) Uani 1 1 d .
H10 H 0.8165 0.5711 0.3903 0.115 Uiso 1 1 calc R
C11 C 0.8027(3) 0.5120(3) 0.2864(3) 0.0958(12) Uani 1 1 d .
H11 H 0.8832 0.5519 0.2902 0.115 Uiso 1 1 calc R
C12 C 0.7258(3) 0.4452(2) 0.2217(2) 0.0811(9) Uani 1 1 d .
H12 H 0.7525 0.4387 0.1801 0.097 Uiso 1 1 calc R
C13 C 0.6084(2) 0.3863(2) 0.21594(14) 0.0617(6) Uani 1 1 d .
H13 H 0.5551 0.3410 0.1701 0.074 Uiso 1 1 calc R
C14 C 0.3076(2) 0.39805(18) 0.24618(11) 0.0459(5) Uani 1 1 d .
C15 C 0.3437(3) 0.50968(19) 0.24569(13) 0.0604(6) Uani 1 1 d .
H15 H 0.4295 0.5429 0.2559 0.072 Uiso 1 1 calc R
C16 C 0.2551(4) 0.5718(2) 0.23038(16) 0.0789(9) Uani 1 1 d .
H16 H 0.2804 0.6476 0.2298 0.095 Uiso 1 1 calc R
C17 C 0.1316(4) 0.5262(3) 0.21598(15) 0.0785(9) Uani 1 1 d .
H17 H 0.0719 0.5707 0.2064 0.094 Uiso 1 1 calc R
C18 C 0.0931(3) 0.4156(3) 0.21527(14) 0.0737(8) Uani 1 1 d .
H18 H 0.0069 0.3834 0.2045 0.088 Uiso 1 1 calc R
C19 C 0.1810(2) 0.3516(2) 0.23044(12) 0.0574(6) Uani 1 1 d .
H19 H 0.1547 0.2754 0.2301 0.069 Uiso 1 1 calc R
C20 C 0.47935(15) 0.05442(14) 0.40829(9) 0.0274(3) Uani 1 1 d .
H20A H 0.4357 0.0036 0.4302 0.033 Uiso 1 1 calc R
H20B H 0.5543 0.0278 0.4022 0.033 Uiso 1 1 calc R
C21 C 0.51687(15) 0.17349(14) 0.45640(8) 0.0265(3) Uani 1 1 d .
C22 C 0.63510(16) 0.23879(15) 0.46835(9) 0.0309(4) Uani 1 1 d .
H22 H 0.6930 0.2058 0.4490 0.037 Uiso 1 1 calc R
C23 C 0.66968(16) 0.35036(16) 0.50762(10) 0.0349(4) Uani 1 1 d .
H23 H 0.7508 0.3932 0.5153 0.042 Uiso 1 1 calc R
C24 C 0.58614(17) 0.40013(15) 0.53592(10) 0.0345(4) Uani 1 1 d .
H24 H 0.6097 0.4768 0.5633 0.041 Uiso 1 1 calc R
C25 C 0.46811(16) 0.33666(15) 0.52377(10) 0.0324(4) Uani 1 1 d .
H25 H 0.4104 0.3710 0.5425 0.039 Uiso 1 1 calc R
C26 C 0.43155(15) 0.22331(14) 0.48470(9) 0.0276(3) Uani 1 1 d .
C27 C 0.27658(16) 0.11993(15) 0.55654(10) 0.0314(4) Uani 1 1 d .
C28 C 0.19711(18) 0.02326(16) 0.55691(11) 0.0388(4) Uani 1 1 d .
H28 H 0.1456 -0.0278 0.5125 0.047 Uiso 1 1 calc R
C29 C 0.1923(2) 0.00061(19) 0.62124(12) 0.0463(5) Uani 1 1 d .
H29 H 0.1367 -0.0648 0.6206 0.056 Uiso 1 1 calc R
C30 C 0.2680(2) 0.0726(2) 0.68584(12) 0.0465(5) Uani 1 1 d .
H30 H 0.2658 0.0563 0.7298 0.056 Uiso 1 1 calc R
C31 C 0.3473(2) 0.16903(19) 0.68672(11) 0.0451(5) Uani 1 1 d .
H31 H 0.3991 0.2192 0.7314 0.054 Uiso 1 1 calc R
C32 C 0.35146(18) 0.19264(17) 0.62248(10) 0.0386(4) Uani 1 1 d .
H32 H 0.4060 0.2591 0.6236 0.046 Uiso 1 1 calc R
C33 C 0.17795(15) 0.23987(14) 0.45633(9) 0.0288(4) Uani 1 1 d .
C34 C 0.07899(17) 0.24246(17) 0.48525(10) 0.0372(4) Uani 1 1 d .
H34 H 0.0666 0.1955 0.5155 0.045 Uiso 1 1 calc R
C35 C -0.00105(19) 0.3130(2) 0.47013(11) 0.0463(5) Uani 1 1 d .
H35 H -0.0681 0.3138 0.4900 0.056 Uiso 1 1 calc R
C36 C 0.01554(19) 0.38198(18) 0.42666(11) 0.0441(5) Uani 1 1 d .
H36 H -0.0391 0.4309 0.4171 0.053 Uiso 1 1 calc R
C37 C 0.11229(18) 0.37976(17) 0.39696(10) 0.0400(4) Uani 1 1 d .
H37 H 0.1240 0.4270 0.3668 0.048 Uiso 1 1 calc R
C38 C 0.19185(17) 0.30857(15) 0.41131(10) 0.0341(4) Uani 1 1 d .
H38 H 0.2571 0.3066 0.3901 0.041 Uiso 1 1 calc R
C39 C 0.32175(16) -0.10138(14) 0.27773(9) 0.0293(4) Uani 1 1 d .
H39A H 0.3036 -0.1183 0.2248 0.035 Uiso 1 1 calc R
H39B H 0.3882 -0.1393 0.2968 0.035 Uiso 1 1 calc R
C40 C 0.20599(16) -0.14308(14) 0.29581(9) 0.0281(4) Uani 1 1 d .
C41 C 0.21349(17) -0.19623(15) 0.35083(9) 0.0334(4) Uani 1 1 d .
H41 H 0.2910 -0.2107 0.3744 0.040 Uiso 1 1 calc R
C42 C 0.11013(19) -0.22821(16) 0.37167(10) 0.0389(4) Uani 1 1 d .
H42 H 0.1173 -0.2639 0.4095 0.047 Uiso 1 1 calc R
C43 C -0.00363(18) -0.20850(17) 0.33767(11) 0.0402(4) Uani 1 1 d .
H43 H -0.0747 -0.2299 0.3522 0.048 Uiso 1 1 calc R
C44 C -0.01274(17) -0.15740(17) 0.28239(10) 0.0370(4) Uani 1 1 d .
H44 H -0.0912 -0.1448 0.2586 0.044 Uiso 1 1 calc R
C45 C 0.09009(16) -0.12385(15) 0.26054(9) 0.0310(4) Uani 1 1 d .
C46 C 0.01957(18) -0.17116(19) 0.10720(10) 0.0406(5) Uani 1 1 d .
C47 C -0.0303(2) -0.2803(2) 0.10527(12) 0.0584(6) Uani 1 1 d .
H47 H -0.0347 -0.2978 0.1486 0.070 Uiso 1 1 calc R
C48 C -0.0741(3) -0.3646(2) 0.04091(15) 0.0758(8) Uani 1 1 d .
H48 H -0.1076 -0.4393 0.0405 0.091 Uiso 1 1 calc R
C49 C -0.0692(3) -0.3405(3) -0.02233(14) 0.0744(8) Uani 1 1 d .
H49 H -0.1000 -0.3983 -0.0664 0.089 Uiso 1 1 calc R
C50 C -0.0198(2) -0.2332(3) -0.02171(12) 0.0668(8) Uani 1 1 d .
H50 H -0.0167 -0.2165 -0.0655 0.080 Uiso 1 1 calc R
C51 C 0.0257(2) -0.1484(2) 0.04269(11) 0.0522(6) Uani 1 1 d .
H51 H 0.0613 -0.0744 0.0428 0.063 Uiso 1 1 calc R
C52 C -0.05734(17) 0.00707(16) 0.18885(10) 0.0343(4) Uani 1 1 d .
C53 C -0.0416(2) 0.10600(17) 0.24173(11) 0.0450(5) Uani 1 1 d .
H53 H 0.0366 0.1362 0.2783 0.054 Uiso 1 1 calc R
C54 C -0.1381(2) 0.16089(19) 0.24175(13) 0.0532(6) Uani 1 1 d .
H54 H -0.1256 0.2284 0.2782 0.064 Uiso 1 1 calc R
C55 C -0.2526(2) 0.11821(19) 0.18917(12) 0.0495(5) Uani 1 1 d .
H55 H -0.3184 0.1567 0.1888 0.059 Uiso 1 1 calc R
C56 C -0.2705(2) 0.0191(2) 0.13716(11) 0.0475(5) Uani 1 1 d .
H56 H -0.3492 -0.0112 0.1011 0.057 Uiso 1 1 calc R
C57 C -0.17411(18) -0.03640(18) 0.13716(10) 0.0402(4) Uani 1 1 d .
H57 H -0.1879 -0.1051 0.1014 0.048 Uiso 1 1 calc R
C58 C 0.5092(3) 0.6555(3) 0.06645(18) 0.0807(8) Uani 1 1 d .
C59 C 0.5156(3) 0.7106(3) 0.01574(18) 0.0808(8) Uani 1 1 d .
H59 H 0.5928 0.7262 0.0061 0.097 Uiso 1 1 calc R
C60 C 0.4194(4) 0.7438(3) -0.0212(2) 0.1010(11) Uani 1 1 d .
H60 H 0.4298 0.7830 -0.0558 0.121 Uiso 1 1 calc R
C61 C 0.3099(4) 0.7230(3) -0.0107(3) 0.1130(14) Uani 1 1 d .
H61 H 0.2418 0.7446 -0.0395 0.136 Uiso 1 1 calc R
C62 C 0.2917(4) 0.6718(4) 0.0399(3) 0.1215(18) Uani 1 1 d .
H62 H 0.2130 0.6603 0.0483 0.146 Uiso 1 1 calc R
C63 C 0.3937(5) 0.6355(3) 0.0805(3) 0.1179(15) Uani 1 1 d .
H63 H 0.3842 0.5986 0.1162 0.142 Uiso 1 1 calc R
C64 C 0.6184(5) 0.6190(5) 0.1071(3) 0.1512(19) Uani 1 1 d .
H64A H 0.5892 0.5575 0.1261 0.227 Uiso 1 1 calc R
H64B H 0.6722 0.6826 0.1471 0.227 Uiso 1 1 calc R
H64C H 0.6658 0.5930 0.0748 0.227 Uiso 1 1 calc R

loop_
_atom_site_aniso_label
_atom_site_aniso_U_11
_atom_site_aniso_U_22
_atom_site_aniso_U_33
_atom_site_aniso_U_23
_atom_site_aniso_U_13
_atom_site_aniso_U_12
P1 0.0274(2) 0.0277(2) 0.0266(2) 0.00785(17) 0.00537(17) 0.00949(17)
P2 0.0657(4) 0.0328(3) 0.0282(2) 0.0081(2) 0.0110(2) 0.0145(2)
P3 0.0273(2) 0.0475(3) 0.0298(2) 0.0157(2) 0.00435(18) 0.0080(2)
P4 0.0280(2) 0.0263(2) 0.0332(2) 0.00398(18) 0.01256(18) 0.00406(17)
C1 0.0279(9) 0.0357(10) 0.0367(9) 0.0134(8) 0.0112(7) 0.0090(7)
C2 0.0305(9) 0.0341(10) 0.0326(9) 0.0099(7) 0.0122(7) 0.0067(7)
C3 0.0428(11) 0.0356(10) 0.0412(10) 0.0094(8) 0.0196(9) 0.0115(8)
C4 0.0541(13) 0.0424(11) 0.0332(10) 0.0008(8) 0.0159(9) 0.0065(9)
C5 0.0559(13) 0.0518(13) 0.0277(10) 0.0094(9) 0.0078(9) 0.0111(10)
C6 0.0519(12) 0.0410(11) 0.0326(10) 0.0143(8) 0.0107(8) 0.0147(9)
C7 0.0394(10) 0.0323(9) 0.0296(9) 0.0091(7) 0.0104(8) 0.0071(8)
C8 0.0561(13) 0.0310(10) 0.0497(12) 0.0049(9) -0.0021(10) 0.0119(9)
C9 0.0730(18) 0.0440(13) 0.0624(15) -0.0072(11) -0.0120(13) 0.0250(13)
C10 0.0609(19) 0.0455(16) 0.122(3) -0.0273(17) -0.0337(19) 0.0202(14)
C11 0.0566(18) 0.0445(16) 0.153(4) -0.0023(19) 0.004(2) 0.0067(13)
C12 0.0606(17) 0.0624(17) 0.109(2) 0.0217(17) 0.0167(16) -0.0018(14)
C13 0.0606(15) 0.0533(14) 0.0588(15) 0.0130(12) 0.0087(12) -0.0039(12)
C14 0.0722(15) 0.0413(11) 0.0331(10) 0.0110(8) 0.0237(10) 0.0239(10)
C15 0.0899(19) 0.0389(12) 0.0575(14) 0.0100(10) 0.0267(13) 0.0271(12)
C16 0.119(3) 0.0540(16) 0.0783(19) 0.0163(14) 0.0405(19) 0.0478(18)
C17 0.119(3) 0.086(2) 0.0595(16) 0.0255(15) 0.0415(17) 0.074(2)
C18 0.0794(19) 0.112(3) 0.0516(14) 0.0272(15) 0.0344(14) 0.0509(18)
C19 0.0749(17) 0.0690(16) 0.0453(12) 0.0257(11) 0.0308(12) 0.0293(13)
C20 0.0273(8) 0.0289(9) 0.0265(8) 0.0076(7) 0.0058(7) 0.0118(7)
C21 0.0271(8) 0.0293(9) 0.0229(8) 0.0081(7) 0.0041(6) 0.0106(7)
C22 0.0245(8) 0.0378(10) 0.0313(9) 0.0101(7) 0.0070(7) 0.0117(7)
C23 0.0248(9) 0.0364(10) 0.0390(10) 0.0101(8) 0.0046(7) 0.0030(7)
C24 0.0333(9) 0.0267(9) 0.0379(10) 0.0050(7) 0.0059(8) 0.0048(7)
C25 0.0307(9) 0.0287(9) 0.0371(9) 0.0045(7) 0.0120(7) 0.0078(7)
C26 0.0264(8) 0.0284(9) 0.0276(8) 0.0073(7) 0.0076(7) 0.0070(7)
C27 0.0316(9) 0.0323(9) 0.0386(10) 0.0136(8) 0.0165(8) 0.0153(7)
C28 0.0375(10) 0.0361(10) 0.0498(11) 0.0161(9) 0.0193(9) 0.0121(8)
C29 0.0470(12) 0.0466(12) 0.0613(14) 0.0290(11) 0.0273(10) 0.0177(10)
C30 0.0490(12) 0.0642(14) 0.0521(12) 0.0355(11) 0.0286(10) 0.0362(11)
C31 0.0436(11) 0.0599(13) 0.0386(11) 0.0161(10) 0.0141(9) 0.0248(10)
C32 0.0395(10) 0.0403(11) 0.0405(10) 0.0132(8) 0.0156(8) 0.0131(8)
C33 0.0240(8) 0.0301(9) 0.0265(8) 0.0019(7) 0.0050(6) 0.0027(7)
C34 0.0301(9) 0.0478(11) 0.0357(10) 0.0132(8) 0.0111(8) 0.0101(8)
C35 0.0325(10) 0.0682(14) 0.0432(11) 0.0146(10) 0.0146(9) 0.0215(10)
C36 0.0407(11) 0.0503(12) 0.0391(10) 0.0098(9) 0.0048(8) 0.0208(9)
C37 0.0432(11) 0.0391(11) 0.0339(10) 0.0092(8) 0.0063(8) 0.0089(9)
C38 0.0328(9) 0.0353(10) 0.0325(9) 0.0059(7) 0.0107(7) 0.0066(8)
C39 0.0267(8) 0.0291(9) 0.0300(9) 0.0049(7) 0.0061(7) 0.0095(7)
C40 0.0287(9) 0.0261(8) 0.0261(8) 0.0022(7) 0.0062(7) 0.0070(7)
C41 0.0352(10) 0.0315(9) 0.0315(9) 0.0086(7) 0.0054(7) 0.0106(7)
C42 0.0471(11) 0.0389(10) 0.0356(10) 0.0167(8) 0.0142(8) 0.0122(9)
C43 0.0376(10) 0.0445(11) 0.0438(11) 0.0165(9) 0.0180(9) 0.0085(9)
C44 0.0280(9) 0.0456(11) 0.0383(10) 0.0149(8) 0.0082(8) 0.0093(8)
C45 0.0300(9) 0.0340(9) 0.0267(8) 0.0084(7) 0.0051(7) 0.0068(7)
C46 0.0327(10) 0.0599(13) 0.0303(9) 0.0112(9) 0.0059(8) 0.0214(9)
C47 0.0742(16) 0.0558(14) 0.0408(12) 0.0092(10) 0.0107(11) 0.0199(12)
C48 0.098(2) 0.0611(17) 0.0559(16) 0.0006(13) 0.0132(15) 0.0224(15)
C49 0.0781(19) 0.089(2) 0.0435(14) -0.0067(13) 0.0075(13) 0.0376(17)
C50 0.0630(16) 0.106(2) 0.0322(11) 0.0103(13) 0.0128(11) 0.0350(16)
C51 0.0426(12) 0.0803(17) 0.0385(11) 0.0181(11) 0.0135(9) 0.0232(11)
C52 0.0332(9) 0.0392(10) 0.0312(9) 0.0141(8) 0.0070(7) 0.0086(8)
C53 0.0415(11) 0.0392(11) 0.0459(11) 0.0071(9) 0.0083(9) 0.0000(9)
C54 0.0655(15) 0.0359(11) 0.0607(14) 0.0086(10) 0.0272(12) 0.0115(10)
C55 0.0547(13) 0.0545(13) 0.0587(13) 0.0308(11) 0.0275(11) 0.0287(11)
C56 0.0389(11) 0.0725(15) 0.0357(10) 0.0205(10) 0.0079(8) 0.0236(10)
C57 0.0367(10) 0.0542(12) 0.0278(9) 0.0091(8) 0.0051(8) 0.0161(9)
C58 0.080(2) 0.077(2) 0.088(2) 0.0275(17) 0.0282(17) 0.0131(16)
C59 0.090(2) 0.073(2) 0.085(2) 0.0198(16) 0.0388(18) 0.0136(17)
C60 0.118(3) 0.082(2) 0.093(3) 0.0105(19) 0.021(2) 0.035(2)
C61 0.092(3) 0.076(3) 0.144(4) -0.010(2) 0.022(3) 0.022(2)
C62 0.075(3) 0.087(3) 0.189(5) -0.012(3) 0.067(3) 0.004(2)
C63 0.153(4) 0.090(3) 0.126(3) 0.029(2) 0.083(3) 0.003(3)
C64 0.160(5) 0.162(5) 0.144(4) 0.069(4) 0.026(4) 0.066(4)

loop_
_atom_type_symbol
_atom_type_description
_atom_type_scat_dispersion_real
_atom_type_scat_dispersion_imag
_atom_type_scat_source
C C 0.0033 0.0016 'International Tables Vol C Tables 4.2.6.8 and 6.1.1.4'
H H 0.0000 0.0000 'International Tables Vol C Tables 4.2.6.8 and 6.1.1.4'
P P 0.1023 0.0942 'International Tables Vol C Tables 4.2.6.8 and 6.1.1.4'

loop_
_geom_angle_atom_site_label_1
_geom_angle_atom_site_label_2
_geom_angle_atom_site_label_3
_geom_angle
C1 P1 C20 99.80(8)
C1 P1 C39 99.27(8)
C20 P1 C39 99.29(8)
C14 P2 C8 103.71(10)
C14 P2 C7 102.16(9)
C8 P2 C7 100.28(9)
C46 P3 C52 102.11(8)
C46 P3 C45 101.92(9)
C52 P3 C45 101.71(8)
C33 P4 C27 102.04(8)
C33 P4 C26 101.45(8)
C27 P4 C26 103.01(8)
C2 C1 P1 109.05(12)
C2 C1 H1A 109.9
P1 C1 H1A 109.9
C2 C1 H1B 109.9
P1 C1 H1B 109.9
H1A C1 H1B 108.3
C3 C2 C7 118.94(17)
C3 C2 C1 119.95(17)
C7 C2 C1 121.05(16)
C4 C3 C2 121.28(19)
C4 C3 H3 119.4
C2 C3 H3 119.4
C5 C4 C3 119.75(18)
C5 C4 H4 120.1
C3 C4 H4 120.1
C6 C5 C4 119.95(19)
C6 C5 H5 120.0
C4 C5 H5 120.0
C5 C6 C7 121.04(19)
C5 C6 H6 119.5
C7 C6 H6 119.5
C6 C7 C2 119.01(17)
C6 C7 P2 122.89(15)
C2 C7 P2 118.09(13)
C13 C8 C9 117.5(2)
C13 C8 P2 124.89(17)
C9 C8 P2 117.5(2)
C10 C9 C8 119.8(3)
C10 C9 H9 120.1
C8 C9 H9 120.1
C11 C10 C9 121.3(3)
C11 C10 H10 119.4
C9 C10 H10 119.4
C10 C11 C12 119.7(3)
C10 C11 H11 120.2
C12 C11 H11 120.2
C11 C12 C13 120.4(4)
C11 C12 H12 119.8
C13 C12 H12 119.8
C12 C13 C8 121.2(3)
C12 C13 H13 119.4
C8 C13 H13 119.4
C19 C14 C15 118.6(2)
C19 C14 P2 117.45(17)
C15 C14 P2 123.6(2)
C16 C15 C14 120.0(3)
C16 C15 H15 120.0
C14 C15 H15 120.0
C17 C16 C15 121.1(3)
C17 C16 H16 119.5
C15 C16 H16 119.5
C16 C17 C18 120.2(3)
C16 C17 H17 119.9
C18 C17 H17 119.9
C17 C18 C19 119.6(3)
C17 C18 H18 120.2
C19 C18 H18 120.2
C18 C19 C14 120.6(3)
C18 C19 H19 119.7
C14 C19 H19 119.7
C21 C20 P1 108.28(11)
C21 C20 H20A 110.0
P1 C20 H20A 110.0
C21 C20 H20B 110.0
P1 C20 H20B 110.0
H20A C20 H20B 108.4
C22 C21 C26 118.91(15)
C22 C21 C20 119.57(15)
C26 C21 C20 121.31(15)
C23 C22 C21 121.33(16)
C23 C22 H22 119.3
C21 C22 H22 119.3
C22 C23 C24 120.13(17)
C22 C23 H23 119.9
C24 C23 H23 119.9
C25 C24 C23 119.12(17)
C25 C24 H24 120.4
C23 C24 H24 120.4
C24 C25 C26 121.68(16)
C24 C25 H25 119.2
C26 C25 H25 119.2
C25 C26 C21 118.82(16)
C25 C26 P4 122.77(13)
C21 C26 P4 118.40(13)
C32 C27 C28 118.17(17)
C32 C27 P4 125.93(14)
C28 C27 P4 115.87(14)
C29 C28 C27 120.9(2)
C29 C28 H28 119.5
C27 C28 H28 119.5
C30 C29 C28 120.1(2)
C30 C29 H29 119.9
C28 C29 H29 119.9
C29 C30 C31 119.88(19)
C29 C30 H30 120.1
C31 C30 H30 120.1
C30 C31 C32 120.2(2)
C30 C31 H31 119.9
C32 C31 H31 119.9
C31 C32 C27 120.69(19)
C31 C32 H32 119.7
C27 C32 H32 119.7
C38 C33 C34 118.07(17)
C38 C33 P4 120.02(13)
C34 C33 P4 121.44(14)
C35 C34 C33 120.46(18)
C35 C34 H34 119.8
C33 C34 H34 119.8
C36 C35 C34 120.69(19)
C36 C35 H35 119.7
C34 C35 H35 119.7
C35 C36 C37 119.67(19)
C35 C36 H36 120.2
C37 C36 H36 120.2
C38 C37 C36 119.89(19)
C38 C37 H37 120.1
C36 C37 H37 120.1
C37 C38 C33 121.20(17)
C37 C38 H38 119.4
C33 C38 H38 119.4
C40 C39 P1 108.30(11)
C40 C39 H39A 110.0
P1 C39 H39A 110.0
C40 C39 H39B 110.0
P1 C39 H39B 110.0
H39A C39 H39B 108.4
C41 C40 C45 118.81(16)
C41 C40 C39 120.15(15)
C45 C40 C39 120.95(15)
C42 C41 C40 121.13(17)
C42 C41 H41 119.4
C40 C41 H41 119.4
C41 C42 C43 120.27(17)
C41 C42 H42 119.9
C43 C42 H42 119.9
C44 C43 C42 119.18(18)
C44 C43 H43 120.4
C42 C43 H43 120.4
C43 C44 C45 121.73(17)
C43 C44 H44 119.1
C45 C44 H44 119.1
C44 C45 C40 118.87(16)
C44 C45 P3 122.29(13)
C40 C45 P3 118.82(13)
C47 C46 C51 118.1(2)
C47 C46 P3 125.19(16)
C51 C46 P3 116.66(18)
C46 C47 C48 120.9(2)
C46 C47 H47 119.6
C48 C47 H47 119.6
C49 C48 C47 120.3(3)
C49 C48 H48 119.8
C47 C48 H48 119.8
C50 C49 C48 119.9(3)
C50 C49 H49 120.1
C48 C49 H49 120.1
C49 C50 C51 120.3(2)
C49 C50 H50 119.9
C51 C50 H50 119.9
C50 C51 C46 120.5(3)
C50 C51 H51 119.7
C46 C51 H51 119.7
C53 C52 C57 118.02(18)
C53 C52 P3 117.52(14)
C57 C52 P3 124.33(15)
C54 C53 C52 120.9(2)
C54 C53 H53 119.6
C52 C53 H53 119.6
C55 C54 C53 120.5(2)
C55 C54 H54 119.7
C53 C54 H54 119.7
C56 C55 C54 119.3(2)
C56 C55 H55 120.3
C54 C55 H55 120.3
C55 C56 C57 120.4(2)
C55 C56 H56 119.8
C57 C56 H56 119.8
C56 C57 C52 120.91(19)
C56 C57 H57 119.5
C52 C57 H57 119.5
C59 C58 C63 116.9(4)
C59 C58 C64 122.2(4)
C63 C58 C64 120.9(4)
C60 C59 C58 123.3(4)
C60 C59 H59 118.4
C58 C59 H59 118.4
C61 C60 C59 120.9(4)
C61 C60 H60 119.5
C59 C60 H60 119.5
C60 C61 C62 121.9(5)
C60 C61 H61 119.1
C62 C61 H61 119.1
C61 C62 C63 118.2(4)
C61 C62 H62 120.9
C63 C62 H62 120.9
C58 C63 C62 118.8(4)
C58 C63 H63 120.6
C62 C63 H63 120.6
C58 C64 H64A 109.5
C58 C64 H64B 109.5
H64A C64 H64B 109.5
C58 C64 H64C 109.5
H64A C64 H64C 109.5
H64B C64 H64C 109.5

loop_
_geom_bond_atom_site_label_1
_geom_bond_atom_site_label_2
_geom_bond_distance
P1 C1 1.8582(18)
P1 C20 1.8625(16)
P1 C39 1.8628(17)
P2 C14 1.826(2)
P2 C8 1.834(3)
P2 C7 1.8361(18)
P3 C46 1.834(2)
P3 C52 1.8377(19)
P3 C45 1.8402(18)
P4 C33 1.8333(18)
P4 C27 1.8378(18)
P4 C26 1.8406(17)
C1 C2 1.506(2)
C1 H1A 0.9900
C1 H1B 0.9900
C2 C3 1.390(3)
C2 C7 1.407(3)
C3 C4 1.382(3)
C3 H3 0.9500
C4 C5 1.381(3)
C4 H4 0.9500
C5 C6 1.380(3)
C5 H5 0.9500
C6 C7 1.395(3)
C6 H6 0.9500
C8 C13 1.387(4)
C8 C9 1.395(3)
C9 C10 1.395(5)
C9 H9 0.9500
C10 C11 1.354(5)
C10 H10 0.9500
C11 C12 1.358(5)
C11 H11 0.9500
C12 C13 1.387(4)
C12 H12 0.9500
C13 H13 0.9500
C14 C19 1.393(3)
C14 C15 1.394(3)
C15 C16 1.377(4)
C15 H15 0.9500
C16 C17 1.362(5)
C16 H16 0.9500
C17 C18 1.378(5)
C17 H17 0.9500
C18 C19 1.388(4)
C18 H18 0.9500
C19 H19 0.9500
C20 C21 1.511(2)
C20 H20A 0.9900
C20 H20B 0.9900
C21 C22 1.395(2)
C21 C26 1.405(2)
C22 C23 1.380(3)
C22 H22 0.9500
C23 C24 1.387(3)
C23 H23 0.9500
C24 C25 1.383(2)
C24 H24 0.9500
C25 C26 1.397(2)
C25 H25 0.9500
C27 C32 1.391(3)
C27 C28 1.396(3)
C28 C29 1.387(3)
C28 H28 0.9500
C29 C30 1.373(3)
C29 H29 0.9500
C30 C31 1.384(3)
C30 H30 0.9500
C31 C32 1.388(3)
C31 H31 0.9500
C32 H32 0.9500
C33 C38 1.392(3)
C33 C34 1.398(2)
C34 C35 1.384(3)
C34 H34 0.9500
C35 C36 1.376(3)
C35 H35 0.9500
C36 C37 1.384(3)
C36 H36 0.9500
C37 C38 1.384(3)
C37 H37 0.9500
C38 H38 0.9500
C39 C40 1.505(2)
C39 H39A 0.9900
C39 H39B 0.9900
C40 C41 1.393(2)
C40 C45 1.407(2)
C41 C42 1.381(3)
C41 H41 0.9500
C42 C43 1.382(3)
C42 H42 0.9500
C43 C44 1.379(3)
C43 H43 0.9500
C44 C45 1.392(3)
C44 H44 0.9500
C46 C47 1.382(3)
C46 C51 1.395(3)
C47 C48 1.386(3)
C47 H47 0.9500
C48 C49 1.373(4)
C48 H48 0.9500
C49 C50 1.366(4)
C49 H49 0.9500
C50 C51 1.390(3)
C50 H50 0.9500
C51 H51 0.9500
C52 C53 1.392(3)
C52 C57 1.393(3)
C53 C54 1.383(3)
C53 H53 0.9500
C54 C55 1.382(3)
C54 H54 0.9500
C55 C56 1.380(3)
C55 H55 0.9500
C56 C57 1.386(3)
C56 H56 0.9500
C57 H57 0.9500
C58 C59 1.353(4)
C58 C63 1.413(5)
C58 C64 1.489(5)
C59 C60 1.328(5)
C59 H59 0.9500
C60 C61 1.316(6)
C60 H60 0.9500
C61 C62 1.350(7)
C61 H61 0.9500
C62 C63 1.428(7)
C62 H62 0.9500
C63 H63 0.9500
C64 H64A 0.9800
C64 H64B 0.9800
C64 H64C 0.9800

loop_
_geom_torsion_atom_site_label_1
_geom_torsion_atom_site_label_2
_geom_torsion_atom_site_label_3
_geom_torsion_atom_site_label_4
_geom_torsion
C20 P1 C1 C2 -175.42(12)
C39 P1 C1 C2 83.38(13)
P1 C1 C2 C3 -101.59(17)
P1 C1 C2 C7 75.59(19)
C7 C2 C3 C4 -0.9(3)
C1 C2 C3 C4 176.30(18)
C2 C3 C4 C5 -0.5(3)
C3 C4 C5 C6 1.5(3)
C4 C5 C6 C7 -1.1(3)
C5 C6 C7 C2 -0.4(3)
C5 C6 C7 P2 179.06(16)
C3 C2 C7 C6 1.4(3)
C1 C2 C7 C6 -175.84(17)
C3 C2 C7 P2 -178.10(14)
C1 C2 C7 P2 4.7(2)
C14 P2 C7 C6 16.58(19)
C8 P2 C7 C6 -90.01(18)
C14 P2 C7 C2 -163.97(15)
C8 P2 C7 C2 89.43(16)
C14 P2 C8 C13 -83.5(2)
C7 P2 C8 C13 21.9(2)
C14 P2 C8 C9 99.56(18)
C7 P2 C8 C9 -155.10(17)
C13 C8 C9 C10 2.6(3)
P2 C8 C9 C10 179.78(19)
C8 C9 C10 C11 -4.2(4)
C9 C10 C11 C12 3.1(5)
C10 C11 C12 C13 -0.3(5)
C11 C12 C13 C8 -1.2(5)
C9 C8 C13 C12 0.1(4)
P2 C8 C13 C12 -176.9(2)
C8 P2 C14 C19 171.05(16)
C7 P2 C14 C19 67.14(17)
C8 P2 C14 C15 -15.4(2)
C7 P2 C14 C15 -119.34(18)
C19 C14 C15 C16 0.5(3)
P2 C14 C15 C16 -173.0(2)
C14 C15 C16 C17 0.4(4)
C15 C16 C17 C18 -1.2(4)
C16 C17 C18 C19 1.0(4)
C17 C18 C19 C14 -0.1(4)
C15 C14 C19 C18 -0.6(3)
P2 C14 C19 C18 173.26(17)
C1 P1 C20 C21 88.00(13)
C39 P1 C20 C21 -170.81(12)
P1 C20 C21 C22 -102.72(15)
P1 C20 C21 C26 71.93(17)
C26 C21 C22 C23 0.5(2)
C20 C21 C22 C23 175.26(15)
C21 C22 C23 C24 -0.3(3)
C22 C23 C24 C25 -0.4(3)
C23 C24 C25 C26 1.0(3)
C24 C25 C26 C21 -0.8(3)
C24 C25 C26 P4 -179.67(14)
C22 C21 C26 C25 0.1(2)
C20 C21 C26 C25 -174.61(15)
C22 C21 C26 P4 178.98(12)
C20 C21 C26 P4 4.3(2)
C33 P4 C26 C25 35.20(16)
C27 P4 C26 C25 -70.18(16)
C33 P4 C26 C21 -143.66(13)
C27 P4 C26 C21 110.96(14)
C33 P4 C27 C32 -80.18(17)
C26 P4 C27 C32 24.74(18)
C33 P4 C27 C28 101.66(14)
C26 P4 C27 C28 -153.42(14)
C32 C27 C28 C29 0.4(3)
P4 C27 C28 C29 178.69(15)
C27 C28 C29 C30 -1.1(3)
C28 C29 C30 C31 1.2(3)
C29 C30 C31 C32 -0.6(3)
C30 C31 C32 C27 -0.2(3)
C28 C27 C32 C31 0.3(3)
P4 C27 C32 C31 -177.83(14)
C27 P4 C33 C38 154.56(14)
C26 P4 C33 C38 48.42(15)
C27 P4 C33 C34 -33.38(16)
C26 P4 C33 C34 -139.52(14)
C38 C33 C34 C35 -1.0(3)
P4 C33 C34 C35 -173.23(15)
C33 C34 C35 C36 -0.2(3)
C34 C35 C36 C37 0.9(3)
C35 C36 C37 C38 -0.2(3)
C36 C37 C38 C33 -1.1(3)
C34 C33 C38 C37 1.7(3)
P4 C33 C38 C37 174.01(14)
C1 P1 C39 C40 -168.36(12)
C20 P1 C39 C40 90.02(12)
P1 C39 C40 C41 -101.14(16)
P1 C39 C40 C45 75.34(18)
C45 C40 C41 C42 -1.1(3)
C39 C40 C41 C42 175.50(16)
C40 C41 C42 C43 0.4(3)
C41 C42 C43 C44 0.5(3)
C42 C43 C44 C45 -0.8(3)
C43 C44 C45 C40 0.2(3)
C43 C44 C45 P3 -178.35(15)
C41 C40 C45 C44 0.7(3)
C39 C40 C45 C44 -175.78(16)
C41 C40 C45 P3 179.33(13)
C39 C40 C45 P3 2.8(2)
C46 P3 C45 C44 -82.75(17)
C52 P3 C45 C44 22.47(17)
C46 P3 C45 C40 98.71(15)
C52 P3 C45 C40 -156.06(14)
C52 P3 C46 C47 -92.3(2)
C45 P3 C46 C47 12.7(2)
C52 P3 C46 C51 88.30(16)
C45 P3 C46 C51 -166.79(15)
C51 C46 C47 C48 -0.6(4)
P3 C46 C47 C48 180.0(2)
C46 C47 C48 C49 -0.4(4)
C47 C48 C49 C50 0.6(5)
C48 C49 C50 C51 0.2(4)
C49 C50 C51 C46 -1.2(4)
C47 C46 C51 C50 1.4(3)
P3 C46 C51 C50 -179.14(17)
C46 P3 C52 C53 -175.27(15)
C45 P3 C52 C53 79.65(16)
C46 P3 C52 C57 0.51(19)
C45 P3 C52 C57 -104.57(17)
C57 C52 C53 C54 -1.6(3)
P3 C52 C53 C54 174.42(17)
C52 C53 C54 C55 0.2(3)
C53 C54 C55 C56 1.0(3)
C54 C55 C56 C57 -0.7(3)
C55 C56 C57 C52 -0.8(3)
C53 C52 C57 C56 1.9(3)
P3 C52 C57 C56 -173.81(16)
C63 C58 C59 C60 -1.2(5)
C64 C58 C59 C60 179.9(4)
C58 C59 C60 C61 -0.9(6)
C59 C60 C61 C62 2.9(6)
C60 C61 C62 C63 -2.7(6)
C59 C58 C63 C62 1.3(6)
C64 C58 C63 C62 -179.8(4)
C61 C62 C63 C58 0.6(6)
